data_4072586
loop_
_publ_author_name
'Owen, Christopher T.'
'Bolton, Paul D.'
'Cowley, Andrew R.'
'Mountford, Philip'

_publ_section_title
;
 Cyclopentadienyl Titanium Imido Compounds and Their Ethylene
 Polymerization Capability:&#x00A0; Control of Molecular Weight
 Distributions by Imido N-Substituents
;
_journal_issue 1
_journal_name_full Organometallics
_journal_page_first 83
_journal_paper_doi 10.1021/om0608556
_journal_volume 26
_journal_year 2007
_chemical_compound_source
;
synthesis as described
;
_chemical_formula_moiety ' C27 H37 Cl1 N2 Ti1 '
_chemical_formula_sum 'C27 H37 Cl N2 Ti'
_chemical_formula_weight 472.96
_chemical_name_systematic
;                                      
Cp*Ti(N-2,6-C6H3iPr2)Cl(py)   
;
_space_group_IT_number 61
_symmetry_cell_setting orthorhombic
_symmetry_space_group_name_Hall '-P 2ac 2ab'
_symmetry_space_group_name_H-M 'P b c a'
_atom_sites_solution_hydrogens geom
_atom_sites_solution_primary direct
_cell_angle_alpha 90
_cell_angle_beta 90
_cell_angle_gamma 90
_cell_formula_units_Z 8
_cell_length_a 17.7428(2)
_cell_length_b 13.2892(2)
_cell_length_c 21.3972(3)
_cell_measurement_reflns_used 41742
_cell_measurement_temperature 150
_cell_measurement_theta_max 28
_cell_measurement_theta_min 5
_cell_volume 5045.19(12)
_computing_cell_refinement
; 
KappaCCD software 'DENZO' (Otwinowski & Minor, 1996) 
;
_computing_data_collection
; 
KappaCCD software 'Collect' (Nonius, 2000) 
;
_computing_data_reduction
; 
KappaCCD software 'DENZO' (Otwinowski & Minor, 1996) 
;
_computing_publication_material
; 
CRYSTALS (Watkin et al, 2001) 
;
_computing_structure_refinement
; 
CRYSTALS (Watkin et al, 2001) 
;
_computing_structure_solution 'SIR92 (Giacovazzo et al, 1992)'
_diffrn_ambient_temperature 150
_diffrn_measured_fraction_theta_full 0.999
_diffrn_measured_fraction_theta_max 0.999
_diffrn_measurement_device_type
; 
Nonius KappaCCD 
;
_diffrn_measurement_method \w
_diffrn_radiation_monochromator graphite
_diffrn_radiation_type 'Mo K\a'
_diffrn_radiation_wavelength 0.71073
_diffrn_reflns_av_R_equivalents 0.064
_diffrn_reflns_limit_h_max 22
_diffrn_reflns_limit_h_min -22
_diffrn_reflns_limit_k_max 17
_diffrn_reflns_limit_k_min -17
_diffrn_reflns_limit_l_max 27
_diffrn_reflns_limit_l_min -27
_diffrn_reflns_number 11476
_diffrn_reflns_theta_full 27.489
_diffrn_reflns_theta_max 27.489
_diffrn_reflns_theta_min 5.112
_diffrn_standards_decay_% 0.00
_diffrn_standards_interval_count 0
_diffrn_standards_interval_time 0
_diffrn_standards_number 0
_exptl_absorpt_coefficient_mu 0.462
_exptl_absorpt_correction_T_max 0.92
_exptl_absorpt_correction_T_min 0.86
_exptl_absorpt_correction_type multi-scan
_exptl_absorpt_process_details
; 
 Denzo/Scalepack (Otwinowski & Minor, 1996) 
;
_exptl_crystal_colour ' brown '
_exptl_crystal_density_diffrn 1.245
_exptl_crystal_description ' block '
_exptl_crystal_F_000 2016
_exptl_crystal_size_max 0.32
_exptl_crystal_size_mid 0.22
_exptl_crystal_size_min 0.18
_refine_diff_density_max 0.45
_refine_diff_density_min -0.40
_refine_ls_extinction_method None
_refine_ls_goodness_of_fit_ref 1.0973
_refine_ls_hydrogen_treatment noref
_refine_ls_matrix_type full
_refine_ls_number_parameters 280
_refine_ls_number_reflns 3787
_refine_ls_number_restraints 0
_refine_ls_R_factor_all 0.0616
_refine_ls_R_factor_gt 0.0359
_refine_ls_shift/su_max 0.027880
_refine_ls_structure_factor_coef F
_refine_ls_weighting_details
;
 Method, part 1, Chebychev polynomial, (Watkin, 1994, Prince, 1982) 
 [weight] = 1.0/[A~0~*T~0~(x)+A~1~*T~1~(x) ... +A~n-1~]*T~n-1~(x)] 
 where A~i~ are the Chebychev coefficients listed below and x= Fcalc/Fmax 
 Method = Robust Weighting (Prince, 1982) 
 W = [weight] * [1-(deltaF/6*sigmaF)^2^]^2^ 
 A~i~ are: 
 0.490 0.318 0.237 
;
_refine_ls_weighting_scheme calc
_refine_ls_wR_factor_all 0.0612
_refine_ls_wR_factor_gt 0.0410
_refine_ls_wR_factor_ref 0.0410
_reflns_limit_h_max 22
_reflns_limit_h_min 0
_reflns_limit_k_max 17
_reflns_limit_k_min 0
_reflns_limit_l_max 27
_reflns_limit_l_min 0
_reflns_number_gt 3787
_reflns_number_total 5738
_reflns_threshold_expression I>3.00u(I)
_cod_data_source_file om0608556si20060918_031255.cif
_cod_data_source_block COMPOUND_2
_cod_depositor_comments
;
The following automatic conversions were performed:

'_symmetry_cell_setting' value 'Orthorhombic' changed to
'orthorhombic' according to
/home/saulius/struct/CIF-dictionaries/cif_core.dic dictionary named
'cif_core.dic' version 2.4.1 from 2010-06-29.

Automatic conversion script
Id: cif_fix_values 1715 2011-07-08 13:25:40Z adriana 
;
_cod_original_sg_symbol_H-M 'P b c a '
_cod_original_formula_sum ' C27 H37 Cl1 N2 Ti1 '
_cod_database_code 4072586

loop_
_symmetry_equiv_pos_as_xyz
x,y,z
-x,-y,-z
-x+1/2,y+1/2,z
x+1/2,-y+1/2,-z
x,-y+1/2,z+1/2
-x,y+1/2,-z+1/2
-x+1/2,-y,z+1/2
x+1/2,y,-z+1/2

loop_
_atom_site_label
_atom_site_type_symbol
_atom_site_fract_x
_atom_site_fract_y
_atom_site_fract_z
_atom_site_U_iso_or_equiv
_atom_site_occupancy
_atom_site_adp_type
Ti1 Ti 0.344761(18) 0.07937(2) 0.351815(15) 0.0172 1.0000 Uani
Cl1 Cl 0.40367(3) 0.18510(4) 0.27877(2) 0.0290 1.0000 Uani
N1 N 0.35264(8) 0.13867(12) 0.42420(7) 0.0186 1.0000 Uani
C1 C 0.36632(10) 0.18411(14) 0.48146(8) 0.0192 1.0000 Uani
C2 C 0.41368(11) 0.27077(14) 0.48358(9) 0.0224 1.0000 Uani
C3 C 0.42551(13) 0.31890(16) 0.54039(10) 0.0308 1.0000 Uani
C4 C 0.39285(14) 0.28422(19) 0.59537(10) 0.0362 1.0000 Uani
C5 C 0.34659(13) 0.20032(18) 0.59337(9) 0.0311 1.0000 Uani
C6 C 0.33236(11) 0.14935(16) 0.53760(9) 0.0250 1.0000 Uani
C7 C 0.45049(11) 0.30700(15) 0.42396(9) 0.0248 1.0000 Uani
C8 C 0.47007(14) 0.41940(17) 0.42421(12) 0.0356 1.0000 Uani
C9 C 0.52085(12) 0.24399(17) 0.40973(11) 0.0323 1.0000 Uani
C10 C 0.27815(12) 0.06183(18) 0.53697(10) 0.0300 1.0000 Uani
C11 C 0.19737(14) 0.0984(2) 0.54815(13) 0.0479 1.0000 Uani
C12 C 0.29845(15) -0.02052(19) 0.58423(11) 0.0403 1.0000 Uani
C13 C 0.31460(12) -0.09052(14) 0.37423(10) 0.0235 1.0000 Uani
C14 C 0.30158(12) -0.08040(14) 0.30866(10) 0.0267 1.0000 Uani
C15 C 0.37091(13) -0.05852(15) 0.27975(10) 0.0284 1.0000 Uani
C16 C 0.42717(11) -0.05527(15) 0.32664(10) 0.0263 1.0000 Uani
C17 C 0.39283(11) -0.07679(14) 0.38512(9) 0.0239 1.0000 Uani
C18 C 0.25577(14) -0.12552(17) 0.42006(12) 0.0379 1.0000 Uani
C19 C 0.22671(15) -0.09842(18) 0.27746(13) 0.0432 1.0000 Uani
C20 C 0.38349(18) -0.0452(2) 0.21088(11) 0.0473 1.0000 Uani
C21 C 0.50987(14) -0.0393(2) 0.31526(14) 0.0445 1.0000 Uani
C22 C 0.43328(15) -0.08797(19) 0.44649(11) 0.0391 1.0000 Uani
N2 N 0.23119(9) 0.12547(12) 0.32666(8) 0.0262 1.0000 Uani
C23 C 0.17780(13) 0.13854(17) 0.37014(13) 0.0364 1.0000 Uani
C24 C 0.10562(13) 0.1705(2) 0.35500(18) 0.0556 1.0000 Uani
C25 C 0.08766(16) 0.1886(2) 0.2934(2) 0.0658 1.0000 Uani
C26 C 0.14246(18) 0.1744(2) 0.24845(17) 0.0585 1.0000 Uani
C27 C 0.21319(14) 0.14316(18) 0.26657(12) 0.0384 1.0000 Uani
H31 H 0.4583 0.3800 0.5417 0.0369 1.0000 Uiso
H41 H 0.4026 0.3194 0.6359 0.0434 1.0000 Uiso
H51 H 0.3228 0.1757 0.6329 0.0373 1.0000 Uiso
H71 H 0.4122 0.2978 0.3901 0.0297 1.0000 Uiso
H81 H 0.4941 0.4379 0.3835 0.0427 1.0000 Uiso
H82 H 0.5059 0.4338 0.4592 0.0427 1.0000 Uiso
H83 H 0.4230 0.4597 0.4301 0.0427 1.0000 Uiso
H91 H 0.5447 0.2686 0.3702 0.0388 1.0000 Uiso
H92 H 0.5576 0.2505 0.4450 0.0388 1.0000 Uiso
H93 H 0.5062 0.1718 0.4047 0.0388 1.0000 Uiso
H101 H 0.2821 0.0308 0.4945 0.0360 1.0000 Uiso
H111 H 0.1622 0.0396 0.5476 0.0574 1.0000 Uiso
H112 H 0.1944 0.1327 0.5897 0.0574 1.0000 Uiso
H113 H 0.1828 0.1469 0.5145 0.0574 1.0000 Uiso
H121 H 0.2606 -0.0762 0.5816 0.0484 1.0000 Uiso
H122 H 0.2982 0.0084 0.6274 0.0484 1.0000 Uiso
H123 H 0.3497 -0.0475 0.5746 0.0484 1.0000 Uiso
H181 H 0.2306 -0.1873 0.4035 0.0454 1.0000 Uiso
H182 H 0.2803 -0.1412 0.4610 0.0454 1.0000 Uiso
H183 H 0.2174 -0.0713 0.4261 0.0454 1.0000 Uiso
H191 H 0.2233 -0.1703 0.2640 0.0518 1.0000 Uiso
H192 H 0.1851 -0.0832 0.3075 0.0518 1.0000 Uiso
H193 H 0.2220 -0.0537 0.2401 0.0518 1.0000 Uiso
H201 H 0.3931 -0.1122 0.1912 0.0568 1.0000 Uiso
H202 H 0.4280 -0.0003 0.2040 0.0568 1.0000 Uiso
H203 H 0.3377 -0.0141 0.1916 0.0568 1.0000 Uiso
H211 H 0.5343 -0.1053 0.3054 0.0534 1.0000 Uiso
H212 H 0.5336 -0.0099 0.3535 0.0534 1.0000 Uiso
H213 H 0.5168 0.0078 0.2793 0.0534 1.0000 Uiso
H221 H 0.4492 -0.1596 0.4521 0.0469 1.0000 Uiso
H222 H 0.4787 -0.0435 0.4469 0.0469 1.0000 Uiso
H223 H 0.3988 -0.0683 0.4814 0.0469 1.0000 Uiso
H231 H 0.1903 0.1248 0.4149 0.0436 1.0000 Uiso
H241 H 0.0670 0.1803 0.3885 0.0667 1.0000 Uiso
H251 H 0.0359 0.2115 0.2815 0.0790 1.0000 Uiso
H261 H 0.1309 0.1866 0.2033 0.0702 1.0000 Uiso
H271 H 0.2527 0.1333 0.2338 0.0461 1.0000 Uiso

loop_
_atom_site_aniso_label
_atom_site_aniso_U_11
_atom_site_aniso_U_22
_atom_site_aniso_U_33
_atom_site_aniso_U_23
_atom_site_aniso_U_13
_atom_site_aniso_U_12
Ti1 0.01854(15) 0.01640(15) 0.01662(15) -0.00031(12) -0.00040(13) 0.00007(13)
Cl1 0.0372(3) 0.0262(2) 0.0236(2) 0.0029(2) 0.0082(2) -0.0021(2)
N1 0.0177(7) 0.0180(7) 0.0201(7) 0.0015(6) 0.0011(6) -0.0011(6)
C1 0.0199(8) 0.0191(8) 0.0188(8) -0.0026(7) -0.0020(7) 0.0043(7)
C2 0.0225(9) 0.0201(9) 0.0246(9) -0.0012(7) -0.0030(8) 0.0033(7)
C3 0.0362(11) 0.0240(10) 0.0321(11) -0.0060(9) -0.0077(9) 0.0007(9)
C4 0.0494(14) 0.0361(12) 0.0231(10) -0.0100(9) -0.0068(10) 0.0053(10)
C5 0.0380(11) 0.0366(12) 0.0186(9) -0.0028(8) 0.0013(9) 0.0058(10)
C6 0.0251(10) 0.0285(10) 0.0214(9) -0.0006(8) 0.0011(7) 0.0045(8)
C7 0.0235(9) 0.0218(10) 0.0291(10) 0.0001(8) 0.0001(8) -0.0030(8)
C8 0.0395(12) 0.0241(10) 0.0432(13) -0.0010(10) 0.0055(10) -0.0042(10)
C9 0.0273(10) 0.0299(11) 0.0398(12) 0.0004(9) 0.0045(9) -0.0009(9)
C10 0.0277(10) 0.0394(12) 0.0229(10) 0.0041(9) 0.0057(8) -0.0040(9)
C11 0.0289(12) 0.0715(19) 0.0432(14) 0.0096(13) 0.0073(10) -0.0033(12)
C12 0.0512(14) 0.0385(13) 0.0312(12) 0.0085(10) 0.0072(10) -0.0050(11)
C13 0.0259(9) 0.0153(8) 0.0293(10) -0.0001(7) 0.0018(8) 0.0003(8)
C14 0.0325(11) 0.0147(9) 0.0328(10) -0.0049(8) -0.0069(8) 0.0015(8)
C15 0.0422(11) 0.0205(9) 0.0226(10) -0.0055(8) 0.0016(9) 0.0055(9)
C16 0.0245(10) 0.0201(9) 0.0343(11) -0.0013(8) 0.0048(8) 0.0046(7)
C17 0.0282(10) 0.0178(9) 0.0258(10) 0.0007(8) -0.0019(8) 0.0038(8)
C18 0.0401(13) 0.0238(11) 0.0496(14) -0.0012(10) 0.0178(11) -0.0074(10)
C19 0.0445(14) 0.0252(11) 0.0598(16) -0.0077(11) -0.0273(12) -0.0033(10)
C20 0.082(2) 0.0341(12) 0.0260(11) -0.0061(10) 0.0075(12) 0.0050(13)
C21 0.0291(12) 0.0349(12) 0.0696(18) 0.0035(12) 0.0139(12) 0.0058(10)
C22 0.0494(14) 0.0339(12) 0.0339(12) 0.0022(10) -0.0153(11) 0.0098(11)
N2 0.0256(9) 0.0182(8) 0.0347(9) -0.0023(7) -0.0095(7) 0.0015(7)
C23 0.0257(10) 0.0250(10) 0.0584(15) -0.0044(10) 0.0011(10) -0.0017(9)
C24 0.0219(11) 0.0321(13) 0.113(3) -0.0107(15) -0.0001(14) 0.0021(9)
C25 0.0374(15) 0.0273(12) 0.133(3) -0.0017(17) -0.0471(19) 0.0023(11)
C26 0.0596(19) 0.0306(13) 0.085(2) 0.0030(14) -0.0504(18) 0.0001(13)
C27 0.0464(13) 0.0271(11) 0.0418(13) 0.0015(10) -0.0219(11) -0.0004(10)

loop_
_atom_type_symbol
_atom_type_scat_dispersion_real
_atom_type_scat_dispersion_imag
_atom_type_scat_Cromer_Mann_a1
_atom_type_scat_Cromer_Mann_b1
_atom_type_scat_Cromer_Mann_a2
_atom_type_scat_Cromer_Mann_b2
_atom_type_scat_Cromer_Mann_a3
_atom_type_scat_Cromer_Mann_b3
_atom_type_scat_Cromer_Mann_a4
_atom_type_scat_Cromer_Mann_b4
_atom_type_scat_Cromer_Mann_c
_atom_type_scat_source
'C   ' 0.0033 0.0016 2.3100 20.8439 1.0200 10.2075 1.5886 0.5687 0.8650 51.6512 0.2156 International_Tables_Vol_IV_Table_2.2B
'H   ' 0.0000 0.0000 0.4930 10.5109 0.3229 26.1257 0.1402 3.1424 0.0408 57.7998 0.0030 International_Tables_Vol_IV_Table_2.2B
'Cl  ' 0.1484 0.1585 11.4604 0.0104 7.1964 1.1662 6.2556 18.5194 1.6455 47.7784 -9.5574 International_Tables_Vol_IV_Table_2.2B
'N   ' 0.0061 0.0033 12.2126 0.0057 3.1322 9.8933 2.0125 28.9975 1.1663 0.5826 -11.5290 International_Tables_Vol_IV_Table_2.2B
'Ti  ' 0.2776 0.4457 9.7595 7.8508 7.3558 0.5000 1.6991 35.6338 1.9021 116.1050 1.2807 International_Tables_Vol_IV_Table_2.2B

loop_
_geom_angle_atom_site_label_1
_geom_angle_atom_site_label_2
_geom_angle_atom_site_label_3
_geom_angle
_geom_angle_publ_flag
Cl1 Ti1 N1 106.58(5) yes
Cl1 Ti1 C13 143.68(5) yes
N1 Ti1 C13 105.61(7) yes
Cl1 Ti1 C14 114.13(5) yes
N1 Ti1 C14 139.04(7) yes
C13 Ti1 C14 34.52(7) yes
Cl1 Ti1 C15 86.79(5) yes
N1 Ti1 C15 152.36(7) yes
C13 Ti1 C15 56.98(7) yes
C14 Ti1 C15 33.53(7) yes
Cl1 Ti1 C16 91.48(5) yes
N1 Ti1 C16 119.55(7) yes
C13 Ti1 C16 57.76(7) yes
C14 Ti1 C16 56.71(7) yes
C15 Ti1 C16 34.19(7) yes
Cl1 Ti1 C17 124.60(5) yes
N1 Ti1 C17 95.77(7) yes
C13 Ti1 C17 34.97(7) yes
C14 Ti1 C17 57.38(7) yes
C15 Ti1 C17 57.33(7) yes
Cl1 Ti1 N2 94.54(5) yes
N1 Ti1 N2 99.61(7) yes
C13 Ti1 N2 96.28(7) yes
C14 Ti1 N2 81.98(6) yes
C15 Ti1 N2 103.38(7) yes
C16 Ti1 C17 34.98(7) yes
C16 Ti1 N2 136.68(7) yes
C17 Ti1 N2 131.24(7) yes
Ti1 N1 C1 174.48(14) yes
N1 C1 C2 118.85(17) yes
N1 C1 C6 122.07(17) yes
C2 C1 C6 119.03(17) yes
C1 C2 C3 119.24(18) yes
C1 C2 C7 118.99(16) yes
C3 C2 C7 121.76(18) yes
C2 C3 C4 121.7(2) yes
C2 C3 H31 119.172 no
C4 C3 H31 119.172 no
C3 C4 C5 119.19(19) yes
C3 C4 H41 120.408 no
C5 C4 H41 120.400 no
C4 C5 C6 121.6(2) yes
C4 C5 H51 119.185 no
C6 C5 H51 119.189 no
C1 C6 C5 119.24(19) yes
C1 C6 C10 120.87(17) yes
C5 C6 C10 119.80(18) yes
C2 C7 C8 113.90(17) yes
C2 C7 C9 110.20(17) yes
C8 C7 C9 110.37(17) yes
C2 C7 H71 106.167 no
C8 C7 H71 105.990 no
C9 C7 H71 110.016 no
C7 C8 H81 109.466 no
C7 C8 H82 109.465 no
H81 C8 H82 109.470 no
C7 C8 H83 109.472 no
H81 C8 H83 109.477 no
H82 C8 H83 109.477 no
C7 C9 H91 109.469 no
C7 C9 H92 109.467 no
H91 C9 H92 109.477 no
C7 C9 H93 109.467 no
H91 C9 H93 109.474 no
H92 C9 H93 109.473 no
C6 C10 C11 110.5(2) yes
C6 C10 C12 113.24(19) yes
C11 C10 C12 110.08(19) yes
C6 C10 H101 106.338 no
C11 C10 H101 109.748 no
C12 C10 H101 106.779 no
C10 C11 H111 109.465 no
C10 C11 H112 109.469 no
H111 C11 H112 109.473 no
C10 C11 H113 109.469 no
H111 C11 H113 109.473 no
H112 C11 H113 109.478 no
C10 C12 H121 109.463 no
C10 C12 H122 109.464 no
H121 C12 H122 109.474 no
C10 C12 H123 109.469 no
H121 C12 H123 109.478 no
H122 C12 H123 109.479 no
Ti1 C13 C14 75.40(11) yes
Ti1 C13 C17 71.93(11) yes
C14 C13 C17 107.89(18) yes
Ti1 C13 C18 125.64(14) yes
C14 C13 C18 123.82(19) yes
C17 C13 C18 127.6(2) yes
Ti1 C14 C13 70.07(11) yes
Ti1 C14 C15 73.26(11) yes
C13 C14 C15 108.05(18) yes
Ti1 C14 C19 125.69(14) yes
C13 C14 C19 124.3(2) yes
C15 C14 C19 127.5(2) yes
Ti1 C15 C14 73.21(11) yes
Ti1 C15 C16 70.32(11) yes
C14 C15 C16 108.13(18) yes
Ti1 C15 C20 124.07(15) yes
C14 C15 C20 125.9(2) yes
C16 C15 C20 126.0(2) yes
Ti1 C16 C15 75.48(11) yes
Ti1 C16 C17 71.79(11) yes
C15 C16 C17 108.39(18) yes
Ti1 C16 C21 122.16(15) yes
C15 C16 C21 125.3(2) yes
C17 C16 C21 126.2(2) yes
Ti1 C17 C13 73.10(11) yes
Ti1 C17 C16 73.23(11) yes
C13 C17 C16 107.51(17) yes
Ti1 C17 C22 121.62(14) yes
C13 C17 C22 126.7(2) yes
C16 C17 C22 125.7(2) yes
C13 C18 H181 109.465 no
C13 C18 H182 109.467 no
H181 C18 H182 109.471 no
C13 C18 H183 109.470 no
H181 C18 H183 109.476 no
H182 C18 H183 109.478 no
C14 C19 H191 109.466 no
C14 C19 H192 109.467 no
H191 C19 H192 109.479 no
C14 C19 H193 109.463 no
H191 C19 H193 109.475 no
H192 C19 H193 109.477 no
C15 C20 H201 109.466 no
C15 C20 H202 109.465 no
H201 C20 H202 109.470 no
C15 C20 H203 109.469 no
H201 C20 H203 109.480 no
H202 C20 H203 109.477 no
C16 C21 H211 109.468 no
C16 C21 H212 109.464 no
H211 C21 H212 109.474 no
C16 C21 H213 109.468 no
H211 C21 H213 109.478 no
H212 C21 H213 109.475 no
C17 C22 H221 109.466 no
C17 C22 H222 109.467 no
H221 C22 H222 109.472 no
C17 C22 H223 109.470 no
H221 C22 H223 109.475 no
H222 C22 H223 109.477 no
Ti1 N2 C23 121.35(15) yes
Ti1 N2 C27 120.38(16) yes
C23 N2 C27 118.3(2) yes
N2 C23 C24 122.0(3) yes
N2 C23 H231 118.987 no
C24 C23 H231 118.982 no
C23 C24 C25 119.4(3) yes
C23 C24 H241 120.315 no
C25 C24 H241 120.311 no
C24 C25 C26 118.7(2) yes
C24 C25 H251 120.649 no
C26 C25 H251 120.647 no
C25 C26 C27 119.1(3) yes
C25 C26 H261 120.445 no
C27 C26 H261 120.459 no
N2 C27 C26 122.5(3) yes
N2 C27 H271 118.734 no
C26 C27 H271 118.732 no

loop_
_geom_bond_atom_site_label_1
_geom_bond_atom_site_label_2
_geom_bond_distance
_geom_bond_publ_flag
Ti1 Cl1 2.3473(6) yes
Ti1 N1 1.7435(16) yes
Ti1 C13 2.3693(19) yes
Ti1 C14 2.4389(19) yes
Ti1 C15 2.439(2) yes
Ti1 C16 2.373(2) yes
Ti1 C17 2.3541(19) yes
Ti1 N2 2.1739(17) yes
N1 C1 1.387(2) yes
C1 C2 1.426(3) yes
C1 C6 1.421(3) yes
C2 C3 1.389(3) yes
C2 C7 1.512(3) yes
C3 C4 1.390(3) yes
C3 H31 1.000 no
C4 C5 1.385(3) yes
C4 H41 1.000 no
C5 C6 1.395(3) yes
C5 H51 1.000 no
C6 C10 1.509(3) yes
C7 C8 1.534(3) yes
C7 C9 1.534(3) yes
C7 H71 1.000 no
C8 H81 1.000 no
C8 H82 1.000 no
C8 H83 1.000 no
C9 H91 1.000 no
C9 H92 1.000 no
C9 H93 1.000 no
C10 C11 1.533(3) yes
C10 C12 1.533(3) yes
C10 H101 1.000 no
C11 H111 1.000 no
C11 H112 1.000 no
C11 H113 1.000 no
C12 H121 1.000 no
C12 H122 1.000 no
C12 H123 1.000 no
C13 C14 1.428(3) yes
C13 C17 1.419(3) yes
C13 C18 1.506(3) yes
C14 C15 1.407(3) yes
C14 C19 1.506(3) yes
C15 C16 1.416(3) yes
C15 C20 1.501(3) yes
C16 C17 1.421(3) yes
C16 C21 1.502(3) yes
C17 C22 1.504(3) yes
C18 H181 1.000 no
C18 H182 1.000 no
C18 H183 1.000 no
C19 H191 1.000 no
C19 H192 1.000 no
C19 H193 1.000 no
C20 H201 1.000 no
C20 H202 1.000 no
C20 H203 1.000 no
C21 H211 1.000 no
C21 H212 1.000 no
C21 H213 1.000 no
C22 H221 1.000 no
C22 H222 1.000 no
C22 H223 1.000 no
N2 C23 1.339(3) yes
N2 C27 1.346(3) yes
C23 C24 1.388(3) yes
C23 H231 1.000 no
C24 C25 1.376(5) yes
C24 H241 1.000 no
C25 C26 1.381(5) yes
C25 H251 1.000 no
C26 C27 1.377(4) yes
C26 H261 1.000 no
C27 H271 1.000 no
